data_4504281
loop_
_publ_author_name
'Wu, La-Mei'
'Teng, Han-Bing'
'Feng, Xi-Chun'
'Ke, Xian-Bing'
'Zhu, Qi-Feng'
'Su, Jiang-Tao'
'Xu, Wen-Jin'
'Hu, Xian-Ming'

_publ_section_title
;
 Supramolecular Networks in Crystals of Metal(II) Complexes with
 Water-Soluble Salicylaldehyde-2-sulfobenzoylhydrazone Anion Ligand
;
_journal_issue 7
_journal_name_full 'Crystal Growth &amp; Design'
_journal_page_first 1337
_journal_paper_doi 10.1021/cg070196f
_journal_volume 7
_journal_year 2007
_chemical_formula_sum 'C28 H48 Cu2 N4 O24 S2'
_chemical_formula_weight 1015.90
_chemical_name_systematic
; 
 ? 
;
_space_group_IT_number 2
_symmetry_cell_setting triclinic
_symmetry_space_group_name_Hall '-P 1'
_symmetry_space_group_name_H-M 'P -1'
_atom_sites_solution_hydrogens geom
_atom_sites_solution_primary direct
_atom_sites_solution_secondary difmap
_audit_creation_method SHELXL-97
_cell_angle_alpha 77.358(2)
_cell_angle_beta 76.905(2)
_cell_angle_gamma 84.316(3)
_cell_formula_units_Z 1
_cell_length_a 7.6787(9)
_cell_length_b 11.1756(13)
_cell_length_c 12.6173(15)
_cell_measurement_reflns_used 6531
_cell_measurement_temperature 292(2)
_cell_measurement_theta_max 28.23
_cell_measurement_theta_min 2.25
_cell_volume 1027.6(2)
_computing_cell_refinement 'Bruker SMART'
_computing_data_collection 'Bruker SMART'
_computing_data_reduction 'Bruker SAINT'
_computing_molecular_graphics 'Bruker SHELXTL'
_computing_publication_material 'Bruker SHELXTL'
_computing_structure_refinement 'SHELXL-97 (Sheldrick, 1997)'
_computing_structure_solution 'SHELXS-97 (Sheldrick, 1990)'
_diffrn_ambient_temperature 292(2)
_diffrn_measured_fraction_theta_full 0.981
_diffrn_measured_fraction_theta_max 0.981
_diffrn_measurement_device_type 'CCD area detector'
_diffrn_measurement_method 'phi and omega scans'
_diffrn_radiation_monochromator graphite
_diffrn_radiation_source 'fine-focus sealed tube'
_diffrn_radiation_type MoK\a
_diffrn_radiation_wavelength 0.71073
_diffrn_reflns_av_R_equivalents 0.0169
_diffrn_reflns_av_sigmaI/netI 0.0288
_diffrn_reflns_limit_h_max 9
_diffrn_reflns_limit_h_min -9
_diffrn_reflns_limit_k_max 11
_diffrn_reflns_limit_k_min -14
_diffrn_reflns_limit_l_max 16
_diffrn_reflns_limit_l_min -16
_diffrn_reflns_number 7650
_diffrn_reflns_theta_full 27.00
_diffrn_reflns_theta_max 27.00
_diffrn_reflns_theta_min 1.69
_exptl_absorpt_coefficient_mu 1.229
_exptl_absorpt_correction_T_max 0.7093
_exptl_absorpt_correction_T_min 0.6659
_exptl_absorpt_correction_type none
_exptl_crystal_colour green
_exptl_crystal_density_diffrn 1.642
_exptl_crystal_density_method 'not measured'
_exptl_crystal_description block
_exptl_crystal_F_000 526
_exptl_crystal_size_max 0.36
_exptl_crystal_size_mid 0.30
_exptl_crystal_size_min 0.30
_refine_diff_density_max 0.624
_refine_diff_density_min -0.408
_refine_diff_density_rms 0.106
_refine_ls_extinction_method none
_refine_ls_goodness_of_fit_ref 1.091
_refine_ls_hydrogen_treatment mixed
_refine_ls_matrix_type full
_refine_ls_number_parameters 314
_refine_ls_number_reflns 4399
_refine_ls_number_restraints 21
_refine_ls_restrained_S_all 1.090
_refine_ls_R_factor_all 0.0386
_refine_ls_R_factor_gt 0.0352
_refine_ls_shift/su_max 0.000
_refine_ls_shift/su_mean 0.000
_refine_ls_structure_factor_coef Fsqd
_refine_ls_weighting_details 'calc w=1/[\s^2^(Fo^2^)+(0.0698P)^2^+0.3306P] where P=(Fo^2^+2Fc^2^)/3'
_refine_ls_weighting_scheme calc
_refine_ls_wR_factor_gt 0.1041
_refine_ls_wR_factor_ref 0.1112
_reflns_number_gt 4077
_reflns_number_total 4399
_reflns_threshold_expression >2sigma(I)
_cod_data_source_file cg070196fsi20070227_112546.cif
_cod_data_source_block complew_5_am
_cod_depositor_comments
;
The following automatic conversions were performed:

'_symmetry_cell_setting' value 'Triclinic' changed to 'triclinic'
according to /home/saulius/struct/CIF-dictionaries/cif_core.dic
dictionary named 'cif_core.dic' version 2.4.1 from 2010-06-29.

Automatic conversion script
Id: cif_fix_values 1715 2011-07-08 13:25:40Z adriana 
;
_cod_original_sg_symbol_H-M P-1
_cod_database_code 4504281

loop_
_symmetry_equiv_pos_as_xyz
'x, y, z'
'-x, -y, -z'

loop_
_atom_site_label
_atom_site_type_symbol
_atom_site_fract_x
_atom_site_fract_y
_atom_site_fract_z
_atom_site_U_iso_or_equiv
_atom_site_adp_type
_atom_site_occupancy
_atom_site_symmetry_multiplicity
_atom_site_calc_flag
_atom_site_refinement_flags
Cu1 Cu 0.12236(3) 0.61673(2) 0.45281(2) 0.02962(11) Uani 1 1 d .
S1 S 0.14502(8) 0.69191(6) 0.01746(5) 0.03730(15) Uani 1 1 d .
N1 N 0.3102(2) 0.56648(16) 0.33948(14) 0.0279(4) Uani 1 1 d .
N2 N 0.3293(2) 0.65061(17) 0.23980(15) 0.0301(4) Uani 1 1 d .
H2 H 0.4078 0.6402 0.1816 0.036 Uiso 1 1 calc R
O1 O 0.3031(2) 0.60842(17) 0.01578(16) 0.0459(4) Uani 1 1 d .
O2 O 0.0029(2) 0.65065(18) 0.11322(17) 0.0488(4) Uani 1 1 d .
O3 O 0.0855(3) 0.7208(2) -0.08644(19) 0.0652(6) Uani 1 1 d .
O4 O 0.1065(2) 0.76134(14) 0.32903(13) 0.0322(3) Uani 1 1 d .
O5 O 0.1500(2) 0.46902(14) 0.55803(13) 0.0328(3) Uani 1 1 d .
C1 C 0.2311(3) 0.8482(2) 0.14033(18) 0.0302(4) Uani 1 1 d .
C2 C 0.2056(3) 0.8337(2) 0.03732(18) 0.0329(5) Uani 1 1 d .
C3 C 0.2176(4) 0.9348(3) -0.0505(2) 0.0442(6) Uani 1 1 d .
H3 H 0.2008 0.9259 -0.1191 0.053 Uiso 1 1 calc R
C4 C 0.2543(4) 1.0480(3) -0.0365(2) 0.0505(7) Uani 1 1 d .
H4 H 0.2619 1.1148 -0.0957 0.061 Uiso 1 1 calc R
C5 C 0.2798(4) 1.0632(2) 0.0637(3) 0.0477(6) Uani 1 1 d .
H5 H 0.3056 1.1397 0.0721 0.057 Uiso 1 1 calc R
C6 C 0.2668(3) 0.9637(2) 0.1524(2) 0.0380(5) Uani 1 1 d .
H6 H 0.2821 0.9743 0.2208 0.046 Uiso 1 1 calc R
C7 C 0.2166(3) 0.74895(19) 0.24126(17) 0.0280(4) Uani 1 1 d .
C8 C 0.4292(3) 0.4775(2) 0.35117(18) 0.0299(4) Uani 1 1 d .
H8 H 0.5233 0.4711 0.2912 0.036 Uiso 1 1 calc R
C9 C 0.4230(3) 0.3881(2) 0.45226(18) 0.0294(4) Uani 1 1 d .
C10 C 0.5630(3) 0.2961(2) 0.4532(2) 0.0355(5) Uani 1 1 d .
H10 H 0.6529 0.2970 0.3897 0.043 Uiso 1 1 calc R
C11 C 0.5698(3) 0.2057(2) 0.5448(2) 0.0403(5) Uani 1 1 d .
H11 H 0.6621 0.1452 0.5434 0.048 Uiso 1 1 calc R
C12 C 0.4371(3) 0.2055(2) 0.6401(2) 0.0388(5) Uani 1 1 d .
H12 H 0.4410 0.1438 0.7025 0.047 Uiso 1 1 calc R
C13 C 0.2992(3) 0.2951(2) 0.6442(2) 0.0350(5) Uani 1 1 d .
H13 H 0.2134 0.2939 0.7096 0.042 Uiso 1 1 calc R
C14 C 0.2876(3) 0.38835(19) 0.55013(17) 0.0282(4) Uani 1 1 d .
O6 O -0.0134(3) 0.69399(18) 0.57018(14) 0.0454(4) Uani 1 1 d D
H6A H -0.027(5) 0.664(3) 0.6357(11) 0.068 Uiso 1 1 d D
H6B H -0.065(4) 0.7618(16) 0.560(2) 0.068 Uiso 1 1 d D
O7 O 0.3494(2) 0.3947(2) 0.90570(19) 0.0550(5) Uani 1 1 d D
H7A H 0.252(3) 0.376(3) 0.901(3) 0.083 Uiso 1 1 d D
H7B H 0.338(5) 0.454(3) 0.936(3) 0.083 Uiso 1 1 d D
O8 O 0.9462(4) 0.6012(2) 0.78653(17) 0.0596(6) Uani 1 1 d D
H8A H 1.004(5) 0.640(3) 0.814(3) 0.089 Uiso 1 1 d D
H8B H 0.967(6) 0.5275(11) 0.810(3) 0.089 Uiso 1 1 d D
O9 O 0.5772(4) 0.6829(3) 0.8231(2) 0.0751(7) Uani 1 1 d D
H9A H 0.682(2) 0.662(5) 0.826(3) 0.113 Uiso 1 1 d D
H9B H 0.517(5) 0.673(5) 0.8869(16) 0.113 Uiso 1 1 d D
O10 O 0.4967(5) 0.9049(3) 0.7002(3) 0.0849(8) Uani 1 1 d D
H10A H 0.507(7) 0.835(2) 0.739(4) 0.127 Uiso 1 1 d D
H10B H 0.404(5) 0.909(5) 0.676(5) 0.127 Uiso 1 1 d D
O11 O 0.8213(5) 0.9111(3) 0.5717(3) 0.0971(10) Uani 1 1 d D
H11A H 0.724(4) 0.893(6) 0.615(2) 0.146 Uiso 1 1 d D
H11B H 0.808(4) 0.917(3) 0.5074(11) 0.040(8) Uiso 1 1 d D
O12 O 0.8805(5) 1.0106(4) 0.3454(4) 0.1151(12) Uani 1 1 d D
H12A H 0.863(10) 1.085(2) 0.314(6) 0.173 Uiso 1 1 d D
H12B H 0.976(6) 1.006(6) 0.366(6) 0.173 Uiso 1 1 d D

loop_
_atom_site_aniso_label
_atom_site_aniso_U_11
_atom_site_aniso_U_22
_atom_site_aniso_U_33
_atom_site_aniso_U_23
_atom_site_aniso_U_13
_atom_site_aniso_U_12
Cu1 0.02876(16) 0.02687(17) 0.02874(16) -0.00276(11) -0.00277(11) 0.00582(10)
S1 0.0379(3) 0.0403(3) 0.0378(3) -0.0131(2) -0.0132(2) 0.0024(2)
N1 0.0281(8) 0.0265(9) 0.0278(8) -0.0042(7) -0.0057(7) 0.0018(7)
N2 0.0312(9) 0.0307(9) 0.0253(8) -0.0034(7) -0.0037(7) 0.0033(7)
O1 0.0436(9) 0.0441(10) 0.0517(10) -0.0179(8) -0.0095(8) 0.0069(8)
O2 0.0376(9) 0.0480(11) 0.0616(12) -0.0157(9) -0.0058(8) -0.0065(8)
O3 0.0913(17) 0.0628(14) 0.0575(12) -0.0201(11) -0.0443(12) 0.0048(12)
O4 0.0310(7) 0.0299(8) 0.0314(8) -0.0032(6) -0.0040(6) 0.0055(6)
O5 0.0282(7) 0.0302(8) 0.0346(8) -0.0013(6) -0.0034(6) 0.0052(6)
C1 0.0266(10) 0.0289(11) 0.0326(10) -0.0035(9) -0.0054(8) 0.0018(8)
C2 0.0308(10) 0.0349(12) 0.0313(10) -0.0059(9) -0.0058(8) 0.0028(9)
C3 0.0464(14) 0.0477(15) 0.0319(12) 0.0008(11) -0.0066(10) 0.0059(11)
C4 0.0534(15) 0.0369(14) 0.0472(15) 0.0096(11) -0.0019(12) 0.0027(11)
C5 0.0464(14) 0.0288(12) 0.0612(17) -0.0015(11) -0.0051(12) -0.0023(10)
C6 0.0406(12) 0.0320(12) 0.0419(12) -0.0070(10) -0.0107(10) -0.0003(9)
C7 0.0272(9) 0.0272(10) 0.0305(10) -0.0055(8) -0.0081(8) -0.0014(8)
C8 0.0280(10) 0.0293(11) 0.0318(10) -0.0088(9) -0.0045(8) 0.0032(8)
C9 0.0281(10) 0.0256(10) 0.0360(11) -0.0082(8) -0.0098(8) 0.0027(8)
C10 0.0304(10) 0.0327(12) 0.0440(12) -0.0114(10) -0.0092(9) 0.0066(9)
C11 0.0382(12) 0.0293(11) 0.0550(14) -0.0085(10) -0.0188(11) 0.0103(9)
C12 0.0409(12) 0.0286(11) 0.0463(13) 0.0022(10) -0.0186(10) 0.0019(9)
C13 0.0326(11) 0.0337(12) 0.0360(11) -0.0004(9) -0.0091(9) -0.0003(9)
C14 0.0265(10) 0.0243(10) 0.0336(10) -0.0030(8) -0.0099(8) 0.0006(8)
O6 0.0535(11) 0.0429(10) 0.0322(8) -0.0079(7) -0.0022(8) 0.0187(8)
O7 0.0326(9) 0.0717(15) 0.0648(13) -0.0319(11) -0.0010(9) -0.0030(9)
O8 0.0897(16) 0.0492(12) 0.0454(11) -0.0088(9) -0.0270(11) -0.0019(11)
O9 0.0720(16) 0.0801(18) 0.0629(14) -0.0076(13) -0.0038(12) 0.0059(14)
O10 0.108(2) 0.0670(17) 0.085(2) -0.0220(15) -0.0292(17) 0.0054(16)
O11 0.120(3) 0.0595(17) 0.106(3) -0.0215(18) -0.022(2) 0.0330(17)
O12 0.091(2) 0.139(3) 0.113(3) -0.035(3) -0.013(2) 0.007(2)

loop_
_atom_type_symbol
_atom_type_description
_atom_type_scat_dispersion_real
_atom_type_scat_dispersion_imag
_atom_type_scat_source
C C 0.0033 0.0016 'International Tables Vol C Tables 4.2.6.8 and 6.1.1.4'
H H 0.0000 0.0000 'International Tables Vol C Tables 4.2.6.8 and 6.1.1.4'
N N 0.0061 0.0033 'International Tables Vol C Tables 4.2.6.8 and 6.1.1.4'
O O 0.0106 0.0060 'International Tables Vol C Tables 4.2.6.8 and 6.1.1.4'
S S 0.1246 0.1234 'International Tables Vol C Tables 4.2.6.8 and 6.1.1.4'
Cu Cu 0.3201 1.2651 'International Tables Vol C Tables 4.2.6.8 and 6.1.1.4'

loop_
_geom_angle_atom_site_label_1
_geom_angle_atom_site_label_2
_geom_angle_atom_site_label_3
_geom_angle
_geom_angle_site_symmetry_3
O5 Cu1 N1 93.05(7) .
O5 Cu1 O6 90.29(7) .
N1 Cu1 O6 163.82(9) .
O5 Cu1 O4 173.55(6) .
N1 Cu1 O4 80.99(7) .
O6 Cu1 O4 96.12(7) .
O5 Cu1 O5 84.86(6) 2_566
N1 Cu1 O5 106.86(7) 2_566
O6 Cu1 O5 89.21(8) 2_566
O4 Cu1 O5 94.49(6) 2_566
O3 S1 O1 113.53(13) .
O3 S1 O2 113.25(14) .
O1 S1 O2 111.65(12) .
O3 S1 C2 105.51(12) .
O1 S1 C2 107.16(11) .
O2 S1 C2 104.97(11) .
C8 N1 N2 119.08(18) .
C8 N1 Cu1 127.75(15) .
N2 N1 Cu1 112.33(13) .
C7 N2 N1 114.61(17) .
C7 N2 H2 122.7 .
N1 N2 H2 122.7 .
C7 O4 Cu1 111.61(14) .
C14 O5 Cu1 125.91(14) .
C14 O5 Cu1 111.68(13) 2_566
Cu1 O5 Cu1 95.14(6) 2_566
C6 C1 C2 119.1(2) .
C6 C1 C7 116.24(19) .
C2 C1 C7 124.6(2) .
C3 C2 C1 119.3(2) .
C3 C2 S1 118.63(19) .
C1 C2 S1 121.92(17) .
C4 C3 C2 120.4(2) .
C4 C3 H3 119.8 .
C2 C3 H3 119.8 .
C5 C4 C3 120.8(2) .
C5 C4 H4 119.6 .
C3 C4 H4 119.6 .
C4 C5 C6 119.6(2) .
C4 C5 H5 120.2 .
C6 C5 H5 120.2 .
C5 C6 C1 120.8(2) .
C5 C6 H6 119.6 .
C1 C6 H6 119.6 .
O4 C7 N2 120.41(19) .
O4 C7 C1 120.25(19) .
N2 C7 C1 119.19(18) .
N1 C8 C9 123.00(19) .
N1 C8 H8 118.5 .
C9 C8 H8 118.5 .
C10 C9 C14 119.2(2) .
C10 C9 C8 116.8(2) .
C14 C9 C8 124.02(19) .
C11 C10 C9 121.7(2) .
C11 C10 H10 119.1 .
C9 C10 H10 119.1 .
C10 C11 C12 119.1(2) .
C10 C11 H11 120.5 .
C12 C11 H11 120.5 .
C13 C12 C11 121.4(2) .
C13 C12 H12 119.3 .
C11 C12 H12 119.3 .
C12 C13 C14 120.6(2) .
C12 C13 H13 119.7 .
C14 C13 H13 119.7 .
O5 C14 C13 117.79(19) .
O5 C14 C9 124.21(19) .
C13 C14 C9 117.98(19) .
Cu1 O6 H6A 125(2) .
Cu1 O6 H6B 124(2) .
H6A O6 H6B 111.0(17) .
H7A O7 H7B 109.9(17) .
H8A O8 H8B 107.5(17) .
H9A O9 H9B 108.6(18) .
H10A O10 H10B 108.2(18) .
H11A O11 H11B 107.8(17) .
H12A O12 H12B 107.1(18) .

loop_
_geom_bond_atom_site_label_1
_geom_bond_atom_site_label_2
_geom_bond_distance
_geom_bond_site_symmetry_2
Cu1 O5 1.9055(15) .
Cu1 N1 1.9227(18) .
Cu1 O6 1.9254(17) .
Cu1 O4 2.0021(15) .
Cu1 O5 2.4275(16) 2_566
S1 O3 1.445(2) .
S1 O1 1.4552(19) .
S1 O2 1.457(2) .
S1 C2 1.779(2) .
N1 C8 1.289(3) .
N1 N2 1.383(2) .
N2 C7 1.331(3) .
N2 H2 0.8600 .
O4 C7 1.257(3) .
O5 C14 1.320(3) .
O5 Cu1 2.4276(16) 2_566
C1 C6 1.393(3) .
C1 C2 1.403(3) .
C1 C7 1.485(3) .
C2 C3 1.392(3) .
C3 C4 1.380(4) .
C3 H3 0.9300 .
C4 C5 1.370(4) .
C4 H4 0.9300 .
C5 C6 1.388(4) .
C5 H5 0.9300 .
C6 H6 0.9300 .
C8 C9 1.433(3) .
C8 H8 0.9300 .
C9 C10 1.412(3) .
C9 C14 1.423(3) .
C10 C11 1.365(4) .
C10 H10 0.9300 .
C11 C12 1.389(4) .
C11 H11 0.9300 .
C12 C13 1.384(3) .
C12 H12 0.9300 .
C13 C14 1.411(3) .
C13 H13 0.9300 .
O6 H6A 0.809(10) .
O6 H6B 0.818(10) .
O7 H7A 0.814(10) .
O7 H7B 0.819(10) .
O8 H8A 0.829(10) .
O8 H8B 0.824(10) .
O9 H9A 0.820(10) .
O9 H9B 0.822(10) .
O10 H10A 0.833(10) .
O10 H10B 0.824(10) .
O11 H11A 0.832(10) .
O11 H11B 0.827(10) .
O12 H12A 0.848(10) .
O12 H12B 0.826(10) .

loop_
_geom_hbond_atom_site_label_D
_geom_hbond_atom_site_label_H
_geom_hbond_atom_site_label_A
_geom_hbond_distance_DH
_geom_hbond_distance_HA
_geom_hbond_distance_DA
_geom_hbond_angle_DHA
_geom_hbond_site_symmetry_A
O11 H11A O10 0.832(10) 1.84(2) 2.646(5) 162(7) .
O10 H10A O9 0.833(10) 1.896(13) 2.719(4) 169(5) .
O9 H9A O8 0.820(10) 2.061(15) 2.855(4) 163(4) .
O12 H12B O11 0.826(10) 2.25(4) 2.998(6) 151(6) 2_776
O10 H10B O12 0.824(10) 2.33(3) 3.096(5) 154(6) 2_676
O8 H8A O3 0.829(10) 1.931(16) 2.739(3) 164(4) 1_656
O9 H9B O1 0.822(10) 2.09(2) 2.859(3) 156(5) 1_556
O7 H7B O1 0.819(10) 2.151(10) 2.970(3) 179(4) 1_556
O7 H7A O2 0.814(10) 2.061(12) 2.872(3) 173(4) 2_566
O6 H6A O8 0.809(10) 1.850(10) 2.658(3) 177(4) 1_455
O6 H6B O11 0.818(10) 1.824(14) 2.627(4) 167(3) 1_455
O8 H8B O2 0.824(10) 2.030(12) 2.850(3) 173(5) 2_666
N2 H2 O7 0.86 1.99 2.796(3) 156.1 2_666
N2 H2 O1 0.86 2.51 3.019(3) 118.8 .

loop_
_geom_torsion_atom_site_label_1
_geom_torsion_atom_site_label_2
_geom_torsion_atom_site_label_3
_geom_torsion_atom_site_label_4
_geom_torsion
_geom_torsion_site_symmetry_1
_geom_torsion_site_symmetry_4
O5 Cu1 N1 C8 -14.22(19) . .
O6 Cu1 N1 C8 87.4(3) . .
O4 Cu1 N1 C8 168.2(2) . .
O5 Cu1 N1 C8 -99.77(19) 2_566 .
O5 Cu1 N1 N2 176.48(13) . .
O6 Cu1 N1 N2 -81.9(3) . .
O4 Cu1 N1 N2 -1.06(13) . .
O5 Cu1 N1 N2 90.93(13) 2_566 .
C8 N1 N2 C7 -170.08(19) . .
Cu1 N1 N2 C7 0.2(2) . .
O5 Cu1 O4 C7 -20.6(6) . .
N1 Cu1 O4 C7 1.80(14) . .
O6 Cu1 O4 C7 165.73(15) . .
O5 Cu1 O4 C7 -104.58(14) 2_566 .
N1 Cu1 O5 C14 14.88(18) . .
O6 Cu1 O5 C14 -149.28(18) . .
O4 Cu1 O5 C14 37.0(6) . .
O5 Cu1 O5 C14 121.54(19) 2_566 .
N1 Cu1 O5 Cu1 -106.66(7) . 2_566
O6 Cu1 O5 Cu1 89.18(8) . 2_566
O4 Cu1 O5 Cu1 -84.5(5) . 2_566
O5 Cu1 O5 Cu1 0.000(1) 2_566 2_566
C6 C1 C2 C3 0.4(3) . .
C7 C1 C2 C3 178.1(2) . .
C6 C1 C2 S1 -175.77(17) . .
C7 C1 C2 S1 1.9(3) . .
O3 S1 C2 C3 -11.0(2) . .
O1 S1 C2 C3 110.3(2) . .
O2 S1 C2 C3 -130.89(19) . .
O3 S1 C2 C1 165.2(2) . .
O1 S1 C2 C1 -73.5(2) . .
O2 S1 C2 C1 45.3(2) . .
C1 C2 C3 C4 0.0(4) . .
S1 C2 C3 C4 176.3(2) . .
C2 C3 C4 C5 0.1(4) . .
C3 C4 C5 C6 -0.6(4) . .
C4 C5 C6 C1 1.1(4) . .
C2 C1 C6 C5 -1.0(3) . .
C7 C1 C6 C5 -178.8(2) . .
Cu1 O4 C7 N2 -2.3(2) . .
Cu1 O4 C7 C1 -177.83(14) . .
N1 N2 C7 O4 1.4(3) . .
N1 N2 C7 C1 177.03(17) . .
C6 C1 C7 O4 56.0(3) . .
C2 C1 C7 O4 -121.7(2) . .
C6 C1 C7 N2 -119.6(2) . .
C2 C1 C7 N2 62.7(3) . .
N2 N1 C8 C9 178.27(18) . .
Cu1 N1 C8 C9 9.6(3) . .
N1 C8 C9 C10 -179.7(2) . .
N1 C8 C9 C14 -0.7(3) . .
C14 C9 C10 C11 1.4(3) . .
C8 C9 C10 C11 -179.5(2) . .
C9 C10 C11 C12 -1.0(4) . .
C10 C11 C12 C13 -0.4(4) . .
C11 C12 C13 C14 1.4(4) . .
Cu1 O5 C14 C13 169.63(15) . .
Cu1 O5 C14 C13 -76.4(2) 2_566 .
Cu1 O5 C14 C9 -11.6(3) . .
Cu1 O5 C14 C9 102.41(19) 2_566 .
C12 C13 C14 O5 177.9(2) . .
C12 C13 C14 C9 -0.9(3) . .
C10 C9 C14 O5 -179.2(2) . .
C8 C9 C14 O5 1.8(3) . .
C10 C9 C14 C13 -0.4(3) . .
C8 C9 C14 C13 -179.39(19) . .
